data_7209807
loop_
_publ_author_name
'Saccone, Marco'
'Cavallo, Gabriella'
'Metrangolo, Pierangelo'
'Pace, Andrea'
'Pibiri, Ivana'
'Pilati, Tullio'
'Resnati, Giuseppe'
'Terraneo, Giancarlo'

_publ_section_title
;
 Halogen bond directionality translates tecton geometry into
 self-assembled architecture geometry
;
_journal_issue 16
_journal_name_full CrystEngComm
_journal_page_first 3102
_journal_paper_doi 10.1039/c3ce40268a
_journal_volume 15
_journal_year 2013
_chemical_formula_moiety 'C12 H8 N4 O, C6 F12 I2 '
_chemical_formula_sum 'C18 H8 F12 I2 N4 O'
_chemical_formula_weight 778.08
_chemical_name_systematic
;
?
;
_space_group_IT_number 14
_symmetry_cell_setting monoclinic
_symmetry_space_group_name_Hall '-P 2yn'
_symmetry_space_group_name_H-M 'P 1 21/n 1'
_atom_sites_solution_hydrogens geom
_atom_sites_solution_primary direct
_atom_sites_solution_secondary difmap
_audit_creation_method SHELXL-97
_cell_angle_alpha 90.00
_cell_angle_beta 91.877(10)
_cell_angle_gamma 90.00
_cell_formula_units_Z 4
_cell_length_a 13.1606(12)
_cell_length_b 5.5451(6)
_cell_length_c 31.302(3)
_cell_measurement_reflns_used 2488
_cell_measurement_temperature 103(2)
_cell_measurement_theta_max 31.71
_cell_measurement_theta_min 2.45
_cell_volume 2283.1(4)
_computing_cell_refinement 'Bruker SAINT'
_computing_data_collection 'Bruker APEX2'
_computing_data_reduction 'Bruker SAINT'
_computing_molecular_graphics
;
ORTEP-3 (Farrugia, L.J. (1997) Jour. Appl. Cryst. 30, 565)
Mercury (Macrae, C. F., Edgington, P. R., McCabe, P., Pidcock, E.,
Shields, G. P., Taylor, R., Towler, M. & van de Streek, J. (2006).
J. Appl. Cryst. 39, 453-457
;
_computing_publication_material SHELXTL
_computing_structure_refinement 'SHELXL (Sheldrick, G. M. (2008). Acta Cryst. A64, 112-122)'
_computing_structure_solution
;
SIR2002 (Burla, M. C., Camalli, M., Carrozzini, B., Cascarano, G. L.,
Giacovazzo, C., Polidori, G. & Spagna, R. (2003).
J. Appl. Cryst. 36, 1103.)
;
_diffrn_ambient_temperature 103(2)
_diffrn_measured_fraction_theta_full 0.994
_diffrn_measured_fraction_theta_max 0.904
_diffrn_measurement_device_type 'Bruker APEX-II CCD'
_diffrn_measurement_method '\f and \w scans'
_diffrn_radiation_monochromator graphite
_diffrn_radiation_source 'fine-focus sealed tube'
_diffrn_radiation_type MoK\a
_diffrn_radiation_wavelength 0.71073
_diffrn_reflns_av_R_equivalents 0.0736
_diffrn_reflns_av_sigmaI/netI 0.0356
_diffrn_reflns_limit_h_max 21
_diffrn_reflns_limit_h_min -21
_diffrn_reflns_limit_k_max 8
_diffrn_reflns_limit_k_min 0
_diffrn_reflns_limit_l_max 51
_diffrn_reflns_limit_l_min 0
_diffrn_reflns_number 139794
_diffrn_reflns_theta_full 27.50
_diffrn_reflns_theta_max 35.61
_diffrn_reflns_theta_min 2.45
_diffrn_standards_decay_% 0.00
_exptl_absorpt_coefficient_mu 2.873
_exptl_absorpt_correction_T_max 0.7470
_exptl_absorpt_correction_T_min 0.4482
_exptl_absorpt_correction_type multi-scan
_exptl_absorpt_process_details 'Bruker (2001). SADABS. Bruker AXS Inc., Madison, Wisconsin, USA.'
_exptl_crystal_colour colourless
_exptl_crystal_density_diffrn 2.264
_exptl_crystal_density_method 'not measured'
_exptl_crystal_description prism
_exptl_crystal_F_000 1464
_exptl_crystal_size_max 0.42
_exptl_crystal_size_mid 0.35
_exptl_crystal_size_min 0.10
_refine_diff_density_max 1.040
_refine_diff_density_min -1.487
_refine_diff_density_rms 0.159
_refine_ls_extinction_method none
_refine_ls_goodness_of_fit_ref 1.122
_refine_ls_hydrogen_treatment noref
_refine_ls_matrix_type full
_refine_ls_number_parameters 460
_refine_ls_number_reflns 9494
_refine_ls_number_restraints 262
_refine_ls_restrained_S_all 1.132
_refine_ls_R_factor_all 0.0375
_refine_ls_R_factor_gt 0.0327
_refine_ls_shift/su_max 0.002
_refine_ls_shift/su_mean 0.000
_refine_ls_structure_factor_coef Fsqd
_refine_ls_weighting_details 'w=1/[\s^2^(Fo^2^)+(0.0288P)^2^+4.4596P] where P=(Fo^2^+2Fc^2^)/3'
_refine_ls_weighting_scheme calc
_refine_ls_wR_factor_gt 0.0821
_refine_ls_wR_factor_ref 0.0841
_reflns_number_gt 8615
_reflns_number_total 9494
_reflns_threshold_expression I>2\s(I)
_cod_data_source_file c3ce40268a.txt
_cod_data_source_block ms051lt
_cod_original_sg_symbol_H-M 'P 21/n'
_cod_database_code 7209807

loop_
_symmetry_equiv_pos_as_xyz
'x, y, z'
'-x+1/2, y+1/2, -z+1/2'
'-x, -y, -z'
'x-1/2, -y-1/2, z-1/2'

loop_
_atom_site_label
_atom_site_type_symbol
_atom_site_fract_x
_atom_site_fract_y
_atom_site_fract_z
_atom_site_U_iso_or_equiv
_atom_site_adp_type
_atom_site_occupancy
_atom_site_symmetry_multiplicity
_atom_site_calc_flag
_atom_site_refinement_flags
_atom_site_disorder_assembly
_atom_site_disorder_group
I1 I -0.195892(10) 0.11193(3) 0.161054(5) 0.01720(4) Uani 1 1 d D . .
I2 I 0.386079(11) 0.29360(3) -0.044044(5) 0.01891(4) Uani 1 1 d . . .
F1A F -0.1502(3) 0.4051(8) 0.08679(13) 0.0258(8) Uani 0.50 1 d PDU A 1
F2A F -0.0490(3) 0.4900(8) 0.14074(12) 0.0223(7) Uani 0.50 1 d PDU A 1
F3A F 0.0388(14) 0.034(2) 0.1338(5) 0.0165(14) Uani 0.50 1 d PDU A 1
F4A F -0.0607(6) -0.0342(14) 0.0777(3) 0.0190(11) Uani 0.50 1 d PDU A 1
F5A F 0.0105(14) 0.388(3) 0.0406(5) 0.0168(14) Uani 0.50 1 d PDU A 1
F6A F 0.1113(15) 0.434(3) 0.0971(4) 0.0180(14) Uani 0.50 1 d PDU A 1
F7A F 0.2098(10) 0.042(2) 0.0870(4) 0.0208(14) Uani 0.50 1 d PDU A 1
F8A F 0.1082(10) -0.085(2) 0.0355(3) 0.0222(14) Uani 0.50 1 d PDU A 1
F9A F 0.1564(8) 0.3345(12) -0.0126(3) 0.0243(15) Uani 0.50 1 d PDU A 1
F10A F 0.2579(5) 0.4188(12) 0.0412(2) 0.0362(15) Uani 0.50 1 d PDU A 1
F11A F 0.2981(3) -0.1082(6) 0.00092(13) 0.0251(7) Uani 0.50 1 d PDU A 1
F12A F 0.3770(2) 0.1372(7) 0.04482(10) 0.0217(7) Uani 0.50 1 d PDU A 1
C13A C -0.0968(4) 0.3093(11) 0.12002(14) 0.0192(10) Uani 0.50 1 d PD A 1
C14A C -0.0156(7) 0.1386(18) 0.1016(4) 0.0124(5) Uani 0.50 1 d PD A 1
C15A C 0.0600(11) 0.272(3) 0.0727(5) 0.0134(8) Uani 0.50 1 d PD A 1
C16A C 0.1461(10) 0.113(2) 0.0548(4) 0.0123(11) Uani 0.50 1 d PD A 1
C17A C 0.2104(6) 0.2375(15) 0.0202(3) 0.0132(5) Uani 0.50 1 d PD A 1
C18A C 0.3153(5) 0.1272(9) 0.00997(18) 0.0187(9) Uani 0.50 1 d PD A 1
F1B F -0.1677(3) 0.2913(11) 0.07643(15) 0.0441(13) Uani 0.50 1 d PDU A 2
F2B F -0.0808(4) 0.4911(8) 0.12465(18) 0.0400(11) Uani 0.50 1 d PDU A 2
F3B F 0.0416(15) 0.079(2) 0.1367(5) 0.021(2) Uani 0.50 1 d PDU A 2
F4B F -0.0429(6) -0.0834(14) 0.0833(3) 0.0221(12) Uani 0.50 1 d PDU A 2
F5B F 0.0035(15) 0.346(3) 0.0371(5) 0.023(2) Uani 0.50 1 d PDU A 2
F6B F 0.1031(16) 0.449(4) 0.0908(5) 0.027(2) Uani 0.50 1 d PDU A 2
F7B F 0.1983(10) -0.003(2) 0.0808(4) 0.0235(15) Uani 0.50 1 d PDU A 2
F8B F 0.0949(10) -0.074(3) 0.0263(3) 0.0223(15) Uani 0.50 1 d PDU A 2
F9B F 0.1557(7) 0.2606(13) -0.0160(3) 0.0237(14) Uani 0.50 1 d PDU A 2
F10B F 0.2336(5) 0.4700(10) 0.0342(2) 0.0221(10) Uani 0.50 1 d PDU A 2
F11B F 0.2527(4) -0.1044(7) -0.02129(18) 0.0517(14) Uani 0.50 1 d PDU A 2
F12B F 0.3583(4) -0.0025(14) 0.03042(17) 0.067(2) Uani 0.50 1 d PDU A 2
C13B C -0.1065(4) 0.2690(11) 0.11163(14) 0.0192(10) Uani 0.50 1 d PD A 2
C14B C -0.0097(7) 0.1274(17) 0.0996(4) 0.0124(5) Uani 0.50 1 d PD A 2
C15B C 0.0631(11) 0.260(3) 0.0694(5) 0.0134(8) Uani 0.50 1 d PD A 2
C16B C 0.1446(10) 0.101(2) 0.0482(4) 0.0123(11) Uani 0.50 1 d PD A 2
C17B C 0.2161(6) 0.2468(14) 0.0193(3) 0.0132(5) Uani 0.50 1 d PD A 2
C18B C 0.2977(5) 0.0848(10) -0.00109(18) 0.0187(9) Uani 0.50 1 d PD A 2
O1A O 0.16303(13) 0.0527(4) 0.22977(6) 0.0174(3) Uani 0.50 1 d P B 1
N1A N 0.25135(13) 0.0575(4) 0.20575(6) 0.0180(3) Uani 0.50 1 d P B 1
O1B O 0.25135(13) 0.0575(4) 0.20575(6) 0.0180(3) Uani 0.50 1 d P B 1
N1B N 0.16303(13) 0.0527(4) 0.22977(6) 0.0174(3) Uani 0.50 1 d P B 1
N2 N 0.17017(13) 0.4111(3) 0.19662(6) 0.0133(3) Uani 1 1 d . B .
N3 N -0.15896(15) 0.4381(4) 0.28031(7) 0.0192(4) Uani 1 1 d . . .
N4 N 0.48821(15) 0.4942(4) 0.10761(7) 0.0200(4) Uani 1 1 d . . .
C1 C 0.12030(15) 0.2671(4) 0.22287(7) 0.0136(3) Uani 1 1 d . . .
C2 C 0.25043(15) 0.2734(4) 0.18747(7) 0.0134(3) Uani 1 1 d . . .
C3 C 0.33285(15) 0.3459(4) 0.15989(7) 0.0126(3) Uani 1 1 d . B .
C4 C 0.41902(17) 0.2028(4) 0.15525(7) 0.0167(4) Uani 1 1 d . . .
H4 H 0.4259 0.0532 0.1698 0.020 Uiso 1 1 calc R B .
C5 C 0.49420(18) 0.2838(5) 0.12895(8) 0.0203(4) Uani 1 1 d . B .
H5 H 0.5528 0.1863 0.1258 0.024 Uiso 1 1 calc R . .
C6 C 0.40470(17) 0.6287(5) 0.11206(8) 0.0176(4) Uani 1 1 d . B .
H6 H 0.3994 0.7761 0.0967 0.021 Uiso 1 1 calc R . .
C7 C 0.32566(16) 0.5644(4) 0.13793(7) 0.0158(4) Uani 1 1 d . . .
H7 H 0.2682 0.6663 0.1406 0.019 Uiso 1 1 calc R B .
C8 C 0.02483(15) 0.3265(4) 0.24338(7) 0.0125(3) Uani 1 1 d . B .
C9 C -0.01789(16) 0.1697(4) 0.27232(7) 0.0160(4) Uani 1 1 d . . .
H9 H 0.0149 0.0223 0.2799 0.019 Uiso 1 1 calc R B .
C10 C -0.10941(18) 0.2327(5) 0.29000(8) 0.0196(4) Uani 1 1 d . B .
H10 H -0.1384 0.1255 0.3099 0.024 Uiso 1 1 calc R . .
C11 C -0.11724(17) 0.5876(5) 0.25250(9) 0.0199(4) Uani 1 1 d . B .
H11 H -0.1521 0.7330 0.2454 0.024 Uiso 1 1 calc R . .
C12 C -0.02531(16) 0.5419(4) 0.23334(8) 0.0176(4) Uani 1 1 d . . .
H12 H 0.0025 0.6540 0.2140 0.021 Uiso 1 1 calc R B .

loop_
_atom_site_aniso_label
_atom_site_aniso_U_11
_atom_site_aniso_U_22
_atom_site_aniso_U_33
_atom_site_aniso_U_23
_atom_site_aniso_U_13
_atom_site_aniso_U_12
I1 0.01375(6) 0.02215(8) 0.01601(6) 0.00338(5) 0.00520(5) -0.00005(5)
I2 0.01601(6) 0.02241(8) 0.01879(7) 0.00416(5) 0.00798(5) 0.00191(5)
F1A 0.0243(17) 0.032(2) 0.0211(16) 0.0126(15) 0.0070(13) 0.0139(15)
F2A 0.0277(18) 0.0163(15) 0.0235(17) -0.0039(14) 0.0111(13) -0.0059(13)
F3A 0.017(2) 0.016(3) 0.016(3) 0.007(2) 0.0018(18) 0.001(2)
F4A 0.018(2) 0.021(3) 0.019(2) -0.0030(19) 0.0017(16) -0.0063(17)
F5A 0.020(2) 0.015(3) 0.016(2) 0.006(2) 0.0018(15) 0.005(2)
F6A 0.019(2) 0.021(3) 0.014(2) -0.004(2) 0.0030(17) -0.007(2)
F7A 0.021(3) 0.029(4) 0.013(3) 0.009(2) 0.0003(17) 0.008(2)
F8A 0.025(3) 0.0167(19) 0.025(4) -0.006(3) 0.011(3) -0.006(2)
F9A 0.0208(18) 0.031(4) 0.021(3) 0.017(3) 0.0069(16) 0.008(3)
F10A 0.039(3) 0.043(4) 0.028(3) -0.015(3) 0.018(2) -0.029(3)
F11A 0.0277(16) 0.0132(14) 0.0353(19) 0.0008(13) 0.0154(14) 0.0012(12)
F12A 0.0139(12) 0.0356(19) 0.0158(13) 0.0112(13) 0.0009(10) 0.0045(12)
C13A 0.0224(14) 0.021(2) 0.014(2) 0.0040(18) 0.0077(15) 0.0060(13)
C14A 0.0112(11) 0.0170(12) 0.0092(11) 0.0011(8) 0.0027(9) -0.0001(8)
C15A 0.0158(10) 0.0135(14) 0.0113(19) 0.0018(12) 0.0045(11) 0.0014(9)
C16A 0.0168(9) 0.0148(14) 0.005(3) 0.0007(18) 0.0045(16) 0.0011(8)
C17A 0.0129(10) 0.0154(10) 0.0113(8) 0.0031(7) 0.0025(8) -0.0004(8)
C18A 0.018(2) 0.020(2) 0.018(3) 0.0042(17) 0.0053(17) 0.0047(16)
F1B 0.0218(18) 0.076(4) 0.034(2) 0.035(2) 0.0068(16) 0.018(2)
F2B 0.047(3) 0.0153(17) 0.060(3) 0.001(2) 0.033(2) 0.0002(18)
F3B 0.0185(19) 0.031(5) 0.013(2) 0.007(3) -0.0044(16) -0.003(4)
F4B 0.024(3) 0.021(3) 0.022(3) -0.003(2) 0.0043(19) -0.009(2)
F5B 0.027(4) 0.025(5) 0.018(3) 0.012(3) 0.008(2) 0.010(3)
F6B 0.028(4) 0.020(3) 0.032(5) -0.004(4) 0.013(4) -0.007(3)
F7B 0.022(3) 0.032(4) 0.018(3) 0.011(3) 0.006(2) 0.008(3)
F8B 0.023(3) 0.023(2) 0.022(3) -0.008(3) 0.007(2) -0.008(2)
F9B 0.0162(16) 0.043(4) 0.0120(16) 0.009(3) -0.0020(12) 0.003(3)
F10B 0.027(2) 0.0096(16) 0.031(3) 0.0021(14) 0.0137(18) 0.0006(13)
F11B 0.060(3) 0.018(2) 0.079(4) -0.008(2) 0.049(3) -0.0066(19)
F12B 0.035(2) 0.112(5) 0.056(3) 0.059(3) 0.022(2) 0.042(3)
C13B 0.0224(14) 0.021(2) 0.014(2) 0.0040(18) 0.0077(15) 0.0060(13)
C14B 0.0112(11) 0.0170(12) 0.0092(11) 0.0011(8) 0.0027(9) -0.0001(8)
C15B 0.0158(10) 0.0135(14) 0.0113(19) 0.0018(12) 0.0045(11) 0.0014(9)
C16B 0.0168(9) 0.0148(14) 0.005(3) 0.0007(18) 0.0045(16) 0.0011(8)
C17B 0.0129(10) 0.0154(10) 0.0113(8) 0.0031(7) 0.0025(8) -0.0004(8)
C18B 0.018(2) 0.020(2) 0.018(3) 0.0042(17) 0.0053(17) 0.0047(16)
O1A 0.0154(7) 0.0172(8) 0.0199(8) 0.0031(6) 0.0069(6) 0.0028(6)
N1A 0.0157(7) 0.0181(9) 0.0205(8) 0.0045(7) 0.0076(6) 0.0031(6)
O1B 0.0157(7) 0.0181(9) 0.0205(8) 0.0045(7) 0.0076(6) 0.0031(6)
N1B 0.0154(7) 0.0172(8) 0.0199(8) 0.0031(6) 0.0069(6) 0.0028(6)
N2 0.0116(6) 0.0144(8) 0.0142(7) -0.0007(6) 0.0028(6) 0.0002(6)
N3 0.0160(8) 0.0176(9) 0.0246(9) -0.0020(7) 0.0077(7) 0.0000(6)
N4 0.0177(8) 0.0227(10) 0.0200(9) -0.0005(8) 0.0069(7) -0.0009(7)
C1 0.0121(7) 0.0162(9) 0.0127(8) -0.0020(7) 0.0010(6) 0.0009(6)
C2 0.0128(7) 0.0164(9) 0.0111(7) -0.0009(7) 0.0013(6) -0.0020(6)
C3 0.0125(7) 0.0138(9) 0.0117(8) -0.0010(7) 0.0014(6) -0.0006(6)
C4 0.0161(8) 0.0172(10) 0.0170(9) -0.0003(8) 0.0038(7) 0.0024(7)
C5 0.0160(9) 0.0227(12) 0.0224(10) -0.0004(9) 0.0040(8) 0.0037(8)
C6 0.0177(9) 0.0179(10) 0.0175(9) 0.0023(8) 0.0041(7) -0.0016(7)
C7 0.0151(8) 0.0166(10) 0.0160(9) 0.0019(7) 0.0028(7) -0.0002(7)
C8 0.0113(7) 0.0133(9) 0.0129(8) -0.0023(7) 0.0019(6) 0.0000(6)
C9 0.0150(8) 0.0143(9) 0.0190(9) 0.0028(7) 0.0022(7) 0.0002(7)
C10 0.0170(9) 0.0205(11) 0.0216(10) 0.0041(8) 0.0055(8) -0.0017(7)
C11 0.0152(8) 0.0168(10) 0.0281(11) -0.0004(9) 0.0064(8) 0.0007(7)
C12 0.0146(8) 0.0154(10) 0.0232(10) 0.0014(8) 0.0069(7) 0.0012(7)

loop_
_atom_type_symbol
_atom_type_description
_atom_type_scat_dispersion_real
_atom_type_scat_dispersion_imag
_atom_type_scat_source
C C 0.0033 0.0016 'International Tables Vol C Tables 4.2.6.8 and 6.1.1.4'
H H 0.0000 0.0000 'International Tables Vol C Tables 4.2.6.8 and 6.1.1.4'
N N 0.0061 0.0033 'International Tables Vol C Tables 4.2.6.8 and 6.1.1.4'
O O 0.0106 0.0060 'International Tables Vol C Tables 4.2.6.8 and 6.1.1.4'
F F 0.0171 0.0103 'International Tables Vol C Tables 4.2.6.8 and 6.1.1.4'
I I -0.4742 1.8119 'International Tables Vol C Tables 4.2.6.8 and 6.1.1.4'

loop_
_geom_angle_atom_site_label_1
_geom_angle_atom_site_label_2
_geom_angle_atom_site_label_3
_geom_angle
C13B I1 C13A 9.7(2)
C18B I2 C18A 12.59(14)
F2A C13A F1A 107.7(4)
F2A C13A C14A 108.5(5)
F1A C13A C14A 107.5(6)
F2A C13A I1 112.0(3)
F1A C13A I1 110.5(3)
C14A C13A I1 110.4(6)
F4A C14A F3A 108.8(8)
F4A C14A C13A 110.2(7)
F3A C14A C13A 109.8(11)
F4A C14A C15A 107.3(10)
F3A C14A C15A 107.8(12)
C13A C14A C15A 112.8(9)
F6A C15A F5A 109.2(9)
F6A C15A C14A 107.8(14)
F5A C15A C14A 111.0(14)
F6A C15A C16A 103.0(13)
F5A C15A C16A 110.0(14)
C14A C15A C16A 115.4(9)
F8A C16A F7A 107.8(8)
F8A C16A C15A 111.2(12)
F7A C16A C15A 109.8(11)
F8A C16A C17A 104.7(10)
F7A C16A C17A 108.2(11)
C15A C16A C17A 114.9(9)
F9A C17A F10A 107.5(7)
F9A C17A C18A 117.0(8)
F10A C17A C18A 89.6(5)
F9A C17A C16A 115.0(8)
F10A C17A C16A 104.2(8)
C18A C17A C16A 118.5(8)
F12A C18A F11A 107.6(4)
F12A C18A C17A 109.6(5)
F11A C18A C17A 106.2(5)
F12A C18A I2 110.7(4)
F11A C18A I2 108.7(4)
C17A C18A I2 113.7(5)
F2B C13B F1B 107.6(6)
F2B C13B C14B 109.8(5)
F1B C13B C14B 108.7(6)
F2B C13B I1 107.0(3)
F1B C13B I1 107.3(3)
C14B C13B I1 116.2(6)
F4B C14B F3B 107.6(8)
F4B C14B C13B 105.8(7)
F3B C14B C13B 106.3(11)
F4B C14B C15B 112.4(10)
F3B C14B C15B 108.4(12)
C13B C14B C15B 115.8(9)
F6B C15B F5B 108.0(9)
F6B C15B C14B 107.8(14)
F5B C15B C14B 105.5(14)
F6B C15B C16B 113.1(14)
F5B C15B C16B 106.0(14)
C14B C15B C16B 116.0(9)
F8B C16B F7B 108.3(7)
F8B C16B C15B 107.2(12)
F7B C16B C15B 105.8(11)
F8B C16B C17B 111.9(10)
F7B C16B C17B 110.4(11)
C15B C16B C17B 113.0(9)
F10B C17B F9B 109.0(7)
F10B C17B C18B 124.4(7)
F9B C17B C18B 95.4(6)
F10B C17B C16B 112.2(8)
F9B C17B C16B 98.9(8)
C18B C17B C16B 112.2(8)
F12B C18B F11B 107.8(6)
F12B C18B C17B 108.1(5)
F11B C18B C17B 110.1(5)
F12B C18B I2 109.6(5)
F11B C18B I2 111.4(4)
C17B C18B I2 110.0(5)
C1 O1A N1A 104.41(18)
C2 N1A O1A 104.60(17)
C1 N2 C2 101.40(18)
C11 N3 C10 117.9(2)
C6 N4 C5 117.8(2)
O1A C1 N2 114.92(19)
O1A C1 C8 119.6(2)
N2 C1 C8 125.5(2)
N1A C2 N2 114.67(19)
N1A C2 C3 120.4(2)
N2 C2 C3 125.0(2)
C7 C3 C4 119.0(2)
C7 C3 C2 119.30(19)
C4 C3 C2 121.7(2)
C5 C4 C3 118.5(2)
N4 C5 C4 123.1(2)
N4 C6 C7 123.5(2)
C6 C7 C3 118.1(2)
C9 C8 C12 119.0(2)
C9 C8 C1 121.1(2)
C12 C8 C1 120.0(2)
C10 C9 C8 118.6(2)
N3 C10 C9 123.1(2)
N3 C11 C12 123.4(2)
C11 C12 C8 118.1(2)

loop_
_geom_bond_atom_site_label_1
_geom_bond_atom_site_label_2
_geom_bond_distance
I1 C13B 2.158(4)
I1 C13A 2.158(4)
I2 C18B 2.146(7)
I2 C18A 2.163(7)
F1A C13A 1.345(4)
F2A C13A 1.339(4)
F3A C14A 1.349(4)
F4A C14A 1.341(4)
F5A C15A 1.345(4)
F6A C15A 1.344(4)
F7A C16A 1.351(4)
F8A C16A 1.343(4)
F9A C17A 1.341(4)
F10A C17A 1.344(4)
F11A C18A 1.353(4)
F12A C18A 1.339(4)
C13A C14A 1.553(3)
C14A C15A 1.554(3)
C15A C16A 1.555(3)
C16A C17A 1.556(3)
C17A C18A 1.552(4)
F1B C13B 1.349(4)
F2B C13B 1.338(4)
F3B C14B 1.352(4)
F4B C14B 1.342(4)
F5B C15B 1.345(4)
F6B C15B 1.344(5)
F7B C16B 1.349(4)
F8B C16B 1.343(4)
F9B C17B 1.342(4)
F10B C17B 1.341(4)
F11B C18B 1.352(4)
F12B C18B 1.339(4)
C13B C14B 1.553(4)
C14B C15B 1.554(3)
C15B C16B 1.555(3)
C16B C17B 1.556(3)
C17B C18B 1.552(3)
O1A C1 1.330(3)
O1A N1A 1.405(2)
N1A C2 1.327(3)
N2 C1 1.334(3)
N2 C2 1.342(3)
N3 C11 1.334(3)
N3 C10 1.342(3)
N4 C6 1.339(3)
N4 C5 1.346(3)
C1 C8 1.467(3)
C2 C3 1.464(3)
C3 C7 1.395(3)
C3 C4 1.395(3)
C4 C5 1.383(3)
C6 C7 1.386(3)
C8 C9 1.388(3)
C8 C12 1.395(3)
C9 C10 1.387(3)
C11 C12 1.391(3)
